data_1567919
loop_
_publ_author_name
'Gorelova, Liudmila A.'
'Vereshchagin, Oleg S.'
'Bocharov, Vladimir N.'
'Pankin, Dmitrii V.'
'\/Dor\/devi\'c, Tamara'

_publ_section_title
;
 Temperature-Induced Phase Transition in a Feldspar-Related Compound
 BaZn2As2O8&#x2219;H2O
;
_journal_issue 10
_journal_name_full Minerals
_journal_page_first 1262
_journal_paper_doi 10.3390/min12101262
_journal_volume 12
_journal_year 2022
_chemical_formula_sum 'As2 Ba H2 O9 Zn2'
_chemical_formula_weight 563.94
_space_group_crystal_system monoclinic
_space_group_IT_number 4
_space_group_name_Hall 'P 2yb'
_space_group_name_H-M_alt 'P 1 21 1'
_audit_creation_method SHELXL-2018/3
_cell_angle_alpha 90
_cell_angle_beta 95.263(6)
_cell_angle_gamma 90
_cell_formula_units_Z 2
_cell_length_a 5.2986(3)
_cell_length_b 10.3948(6)
_cell_length_c 8.0462(5)
_cell_measurement_reflns_used 4883
_cell_measurement_temperature 523(2)
_cell_measurement_theta_max 29.360
_cell_measurement_theta_min 3.210
_cell_volume 441.30(5)
_computing_structure_refinement 'SHELXL-2018/3 (Sheldrick, 2018)'
_diffrn_ambient_temperature 523(2)
_diffrn_measured_fraction_theta_full 0.999
_diffrn_measured_fraction_theta_max 0.883
_diffrn_measurement_device_type 'XtaLAB Synergy, Single source at home/near, HyPix'
_diffrn_radiation_type MoK\a
_diffrn_radiation_wavelength 0.71073
_diffrn_reflns_av_R_equivalents 0.0533
_diffrn_reflns_av_unetI/netI 0.0819
_diffrn_reflns_Laue_measured_fraction_full 0.999
_diffrn_reflns_Laue_measured_fraction_max 0.883
_diffrn_reflns_limit_h_max 7
_diffrn_reflns_limit_h_min -4
_diffrn_reflns_limit_k_max 14
_diffrn_reflns_limit_k_min -14
_diffrn_reflns_limit_l_max 10
_diffrn_reflns_limit_l_min -10
_diffrn_reflns_number 4883
_diffrn_reflns_point_group_measured_fraction_full 0.987
_diffrn_reflns_point_group_measured_fraction_max 0.833
_diffrn_reflns_theta_full 25.242
_diffrn_reflns_theta_max 29.360
_diffrn_reflns_theta_min 3.210
_diffrn_source 'micro-focus sealed X-ray tube'
_exptl_absorpt_coefficient_mu 17.269
_exptl_crystal_colour colorless
_exptl_crystal_density_diffrn 4.244
_exptl_crystal_density_meas ?
_exptl_crystal_density_method none
_exptl_crystal_description needle
_exptl_crystal_F_000 512
_exptl_crystal_size_max 0.03
_exptl_crystal_size_mid 0.01
_exptl_crystal_size_min 0.01
_refine_diff_density_max 1.074
_refine_diff_density_min -0.953
_refine_diff_density_rms 0.237
_refine_ls_abs_structure_details
;
 Twinning involves inversion, so Flack parameter cannot be determined
;
_refine_ls_extinction_method none
_refine_ls_goodness_of_fit_ref 1.009
_refine_ls_hydrogen_treatment undef
_refine_ls_matrix_type full
_refine_ls_number_parameters 128
_refine_ls_number_reflns 2026
_refine_ls_number_restraints 1
_refine_ls_restrained_S_all 1.009
_refine_ls_R_factor_all 0.0606
_refine_ls_R_factor_gt 0.0423
_refine_ls_shift/su_max 0.000
_refine_ls_shift/su_mean 0.000
_refine_ls_structure_factor_coef Fsqd
_refine_ls_weighting_details 'w=1/[\s^2^(Fo^2^)+(0.0218P)^2^] where P=(Fo^2^+2Fc^2^)/3'
_refine_ls_weighting_scheme calc
_refine_ls_wR_factor_gt 0.0725
_refine_ls_wR_factor_ref 0.0779
_reflns_Friedel_coverage 0.793
_reflns_Friedel_fraction_full 0.973
_reflns_Friedel_fraction_max 0.778
_reflns_number_gt 1650
_reflns_number_total 2026
_reflns_threshold_expression 'I > 2\s(I)'
_cod_data_source_file BaAs2Zn2O8-H2O_250C.cif
_cod_data_source_block shelx
_cod_depositor_comments
;
The following automatic conversions were performed:

data item '_exptl_crystal_density_meas' value 'none' was changed to
'?' -- the value is perceived as not measured.

Automatic conversion script
Id: cif_fix_values 7556 2019-12-06 15:28:31Z antanas 
;
_cod_original_sg_symbol_H-M 'P 21'
_cod_original_formula_sum 'As2 H2 Ba O9 Zn2'
_cod_database_code 1567919
_shelx_shelxl_version_number 2018/3
_shelx_space_group_comment
;
The symmetry employed for this shelxl refinement is uniquely defined
by the following loop, which should always be used as a source of
symmetry information in preference to the above space-group names.
They are only intended as comments.
;

loop_
_space_group_symop_operation_xyz
'x, y, z'
'-x, y+1/2, -z'

loop_
_atom_site_label
_atom_site_type_symbol
_atom_site_fract_x
_atom_site_fract_y
_atom_site_fract_z
_atom_site_U_iso_or_equiv
_atom_site_adp_type
_atom_site_occupancy
_atom_site_site_symmetry_order
_atom_site_calc_flag
_atom_site_refinement_flags_posn
_atom_site_refinement_flags_adp
_atom_site_refinement_flags_occupancy
_atom_site_disorder_assembly
_atom_site_disorder_group
Ba1 Ba 0.95131(18) 0.28917(10) 0.69124(13) 0.0227(3) Uani 1 1 d . . . . .
As1 As 0.9173(3) 0.41841(14) 0.1860(2) 0.0150(4) Uani 1 1 d . . . . .
As2 As 0.4295(3) 0.57363(16) 0.6842(2) 0.0151(4) Uani 1 1 d . . . . .
Zn1 Zn 0.4429(3) 0.3613(2) 0.3842(3) 0.0218(5) Uani 1 1 d . . . . .
Zn2 Zn 0.9741(3) 0.62981(19) 0.9054(3) 0.0212(5) Uani 1 1 d . . . . .
O1 O 0.4030(19) 0.6948(11) 0.5443(15) 0.028(3) Uani 1 1 d . . . . .
O2 O 1.0426(18) 0.5585(11) 0.1315(15) 0.021(3) Uani 1 1 d . . . . .
O3 O 0.5469(17) 0.4436(12) 0.5988(16) 0.028(3) Uani 1 1 d . . . . .
O4 O 0.9459(19) 0.3079(12) 0.0359(14) 0.027(3) Uani 1 1 d . . . . .
O5 O 1.0779(18) 0.3631(12) 0.3630(14) 0.022(3) Uani 1 1 d . . . . .
O6 O 0.6120(18) 0.4418(13) 0.2146(17) 0.034(3) Uani 1 1 d . . . . .
O7 O 0.1431(18) 0.5353(11) 0.7381(16) 0.027(3) Uani 1 1 d . . . . .
O8 O 0.610(2) 0.6198(15) 0.8529(17) 0.037(4) Uani 1 1 d . . . . .
O9 O 0.5378(19) 0.7158(15) 0.1736(18) 0.042(4) Uani 1 1 d . . . . .

loop_
_atom_site_aniso_label
_atom_site_aniso_U_11
_atom_site_aniso_U_22
_atom_site_aniso_U_33
_atom_site_aniso_U_23
_atom_site_aniso_U_13
_atom_site_aniso_U_12
Ba1 0.0278(5) 0.0196(5) 0.0198(6) 0.0019(6) -0.0024(4) -0.0004(6)
As1 0.0166(7) 0.0132(8) 0.0153(9) 0.0009(8) 0.0020(7) 0.0011(7)
As2 0.0159(8) 0.0128(8) 0.0165(10) -0.0024(8) 0.0009(7) 0.0003(7)
Zn1 0.0203(10) 0.0219(11) 0.0233(13) 0.0023(9) 0.0033(9) 0.0018(8)
Zn2 0.0263(11) 0.0183(10) 0.0190(12) -0.0013(9) 0.0020(9) -0.0025(8)
O1 0.038(6) 0.013(6) 0.031(8) 0.005(6) -0.006(6) 0.001(6)
O2 0.029(6) 0.011(6) 0.021(7) 0.003(5) -0.007(5) -0.007(5)
O3 0.026(6) 0.030(8) 0.029(8) -0.009(6) 0.006(6) 0.009(5)
O4 0.045(6) 0.021(8) 0.014(6) -0.005(6) 0.002(5) 0.016(6)
O5 0.015(5) 0.030(7) 0.019(7) 0.013(6) -0.001(5) 0.000(5)
O6 0.021(5) 0.052(9) 0.029(8) 0.020(7) 0.011(6) 0.002(6)
O7 0.023(5) 0.027(7) 0.032(8) -0.006(6) 0.009(6) -0.013(5)
O8 0.018(6) 0.059(11) 0.032(9) -0.001(7) -0.003(5) 0.001(6)
O9 0.017(6) 0.063(10) 0.044(10) -0.024(8) -0.001(6) 0.004(6)

loop_
_atom_type_symbol
_atom_type_description
_atom_type_scat_dispersion_real
_atom_type_scat_dispersion_imag
_atom_type_scat_source
H H 0.0000 0.0000 'International Tables Vol C Tables 4.2.6.8 and 6.1.1.4'
O O 0.0106 0.0060 'International Tables Vol C Tables 4.2.6.8 and 6.1.1.4'
Zn Zn 0.2839 1.4301 'International Tables Vol C Tables 4.2.6.8 and 6.1.1.4'
As As 0.0499 2.0058 'International Tables Vol C Tables 4.2.6.8 and 6.1.1.4'
Ba Ba -0.3244 2.2819 'International Tables Vol C Tables 4.2.6.8 and 6.1.1.4'

loop_
_geom_angle_atom_site_label_1
_geom_angle_atom_site_label_2
_geom_angle_atom_site_label_3
_geom_angle
_geom_angle_site_symmetry_1
_geom_angle_site_symmetry_3
_geom_angle_publ_flag
O1 Ba1 O3 63.1(4) 2_646 . ?
O1 Ba1 O7 130.5(4) 2_646 1_655 ?
O3 Ba1 O7 76.2(3) . 1_655 ?
O1 Ba1 O4 130.5(4) 2_646 1_556 ?
O3 Ba1 O4 98.7(3) . 1_556 ?
O7 Ba1 O4 80.6(4) 1_655 1_556 ?
O1 Ba1 O2 91.2(3) 2_646 2_746 ?
O3 Ba1 O2 128.2(3) . 2_746 ?
O7 Ba1 O2 137.6(4) 1_655 2_746 ?
O4 Ba1 O2 63.3(3) 1_556 2_746 ?
O1 Ba1 O5 70.3(3) 2_646 . ?
O3 Ba1 O5 80.6(3) . . ?
O7 Ba1 O5 76.4(3) 1_655 . ?
O4 Ba1 O5 156.5(3) 1_556 . ?
O2 Ba1 O5 134.7(3) 2_746 . ?
O1 Ba1 O9 136.0(4) 2_646 2_746 ?
O3 Ba1 O9 158.9(4) . 2_746 ?
O7 Ba1 O9 82.8(4) 1_655 2_746 ?
O4 Ba1 O9 75.0(3) 1_556 2_746 ?
O2 Ba1 O9 67.6(3) 2_746 2_746 ?
O5 Ba1 O9 97.2(3) . 2_746 ?
O1 Ba1 O9 66.3(4) 2_646 2_646 ?
O3 Ba1 O9 64.2(4) . 2_646 ?
O7 Ba1 O9 120.3(4) 1_655 2_646 ?
O4 Ba1 O9 64.4(4) 1_556 2_646 ?
O2 Ba1 O9 64.3(3) 2_746 2_646 ?
O5 Ba1 O9 132.8(3) . 2_646 ?
O9 Ba1 O9 126.9(5) 2_746 2_646 ?
O1 Ba1 Zn1 33.4(3) 2_646 . ?
O3 Ba1 Zn1 33.0(3) . . ?
O7 Ba1 Zn1 98.3(3) 1_655 . ?
O4 Ba1 Zn1 126.9(2) 1_556 . ?
O2 Ba1 Zn1 120.5(2) 2_746 . ?
O5 Ba1 Zn1 62.2(2) . . ?
O9 Ba1 Zn1 158.1(3) 2_746 . ?
O9 Ba1 Zn1 71.4(2) 2_646 . ?
O1 Ba1 Zn2 117.9(3) 2_646 2_747 ?
O3 Ba1 Zn2 122.1(3) . 2_747 ?
O7 Ba1 Zn2 107.0(3) 1_655 2_747 ?
O4 Ba1 Zn2 32.0(2) 1_556 2_747 ?
O2 Ba1 Zn2 32.4(2) 2_746 2_747 ?
O5 Ba1 Zn2 157.4(2) . 2_747 ?
O9 Ba1 Zn2 61.8(3) 2_746 2_747 ?
O9 Ba1 Zn2 65.6(2) 2_646 2_747 ?
Zn1 Ba1 Zn2 136.76(5) . 2_747 ?
O1 Ba1 Zn1 95.0(3) 2_646 1_655 ?
O3 Ba1 Zn1 105.9(3) . 1_655 ?
O7 Ba1 Zn1 69.1(2) 1_655 1_655 ?
O4 Ba1 Zn1 134.4(2) 1_556 1_655 ?
O2 Ba1 Zn1 121.5(2) 2_746 1_655 ?
O5 Ba1 Zn1 29.33(19) . 1_655 ?
O9 Ba1 Zn1 68.2(3) 2_746 1_655 ?
O9 Ba1 Zn1 161.1(3) 2_646 1_655 ?
Zn1 Ba1 Zn1 91.57(5) . 1_655 ?
Zn2 Ba1 Zn1 129.91(5) 2_747 1_655 ?
O1 Ba1 Zn2 128.3(2) 2_646 . ?
O3 Ba1 Zn2 65.3(3) . . ?
O7 Ba1 Zn2 27.4(2) 1_655 . ?
O4 Ba1 Zn2 60.2(3) 1_556 . ?
O2 Ba1 Zn2 123.4(2) 2_746 . ?
O5 Ba1 Zn2 99.2(3) . . ?
O9 Ba1 Zn2 94.7(3) 2_746 . ?
O9 Ba1 Zn2 93.6(3) 2_646 . ?
Zn1 Ba1 Zn2 96.04(5) . . ?
Zn2 Ba1 Zn2 91.30(3) 2_747 . ?
Zn1 Ba1 Zn2 96.38(5) 1_655 . ?
O6 As1 O2 108.7(6) . . ?
O6 As1 O4 110.5(6) . . ?
O2 As1 O4 110.0(6) . . ?
O6 As1 O5 110.6(5) . . ?
O2 As1 O5 109.6(5) . . ?
O4 As1 O5 107.5(6) . . ?
O8 As2 O3 111.4(6) . . ?
O8 As2 O7 109.1(6) . . ?
O3 As2 O7 107.3(6) . . ?
O8 As2 O1 109.7(6) . . ?
O3 As2 O1 110.0(6) . . ?
O7 As2 O1 109.3(6) . . ?
O6 Zn1 O5 118.0(5) . 1_455 ?
O6 Zn1 O3 109.2(6) . . ?
O5 Zn1 O3 105.8(4) 1_455 . ?
O6 Zn1 O1 112.7(5) . 2_646 ?
O5 Zn1 O1 114.8(5) 1_455 2_646 ?
O3 Zn1 O1 92.9(5) . 2_646 ?
O6 Zn1 Ba1 102.4(4) . . ?
O5 Zn1 Ba1 138.8(3) 1_455 . ?
O3 Zn1 Ba1 49.3(3) . . ?
O1 Zn1 Ba1 49.3(3) 2_646 . ?
O6 Zn1 Ba1 161.2(4) . 1_455 ?
O5 Zn1 Ba1 47.3(3) 1_455 1_455 ?
O3 Zn1 Ba1 70.7(3) . 1_455 ?
O1 Zn1 Ba1 85.9(3) 2_646 1_455 ?
Ba1 Zn1 Ba1 91.57(5) . 1_455 ?
O8 Zn2 O4 107.1(6) . 2_756 ?
O8 Zn2 O7 109.4(5) . 1_655 ?
O4 Zn2 O7 122.9(4) 2_756 1_655 ?
O8 Zn2 O2 106.1(5) . 1_556 ?
O4 Zn2 O2 96.7(5) 2_756 1_556 ?
O7 Zn2 O2 113.0(5) 1_655 1_556 ?
O8 Zn2 Ba1 104.1(4) . 2_757 ?
O4 Zn2 Ba1 49.2(3) 2_756 2_757 ?
O7 Zn2 Ba1 145.9(3) 1_655 2_757 ?
O2 Zn2 Ba1 49.5(3) 1_556 2_757 ?
O8 Zn2 Ba1 82.3(5) . . ?
O4 Zn2 Ba1 163.5(3) 2_756 . ?
O7 Zn2 Ba1 40.7(3) 1_655 . ?
O2 Zn2 Ba1 93.5(4) 1_556 . ?
Ba1 Zn2 Ba1 142.94(6) 2_757 . ?
As2 O1 Zn1 116.9(6) . 2_656 ?
As2 O1 Ba1 138.0(5) . 2_656 ?
Zn1 O1 Ba1 97.3(4) 2_656 2_656 ?
As1 O2 Zn2 121.7(6) . 1_554 ?
As1 O2 Ba1 126.9(6) . 2_756 ?
Zn2 O2 Ba1 98.1(4) 1_554 2_756 ?
As2 O3 Zn1 129.3(7) . . ?
As2 O3 Ba1 132.9(6) . . ?
Zn1 O3 Ba1 97.7(4) . . ?
As1 O4 Zn2 120.5(6) . 2_746 ?
As1 O4 Ba1 140.5(6) . 1_554 ?
Zn2 O4 Ba1 98.8(4) 2_746 1_554 ?
As1 O5 Zn1 120.1(6) . 1_655 ?
As1 O5 Ba1 136.0(5) . . ?
Zn1 O5 Ba1 103.4(4) 1_655 . ?
As1 O6 Zn1 124.2(7) . . ?
As2 O7 Zn2 123.1(6) . 1_455 ?
As2 O7 Ba1 121.2(5) . 1_455 ?
Zn2 O7 Ba1 112.0(4) 1_455 1_455 ?
As2 O8 Zn2 132.9(7) . . ?
Ba1 O9 Ba1 126.9(5) 2_756 2_656 ?

loop_
_geom_bond_atom_site_label_1
_geom_bond_atom_site_label_2
_geom_bond_distance
_geom_bond_site_symmetry_2
_geom_bond_publ_flag
Ba1 O1 2.725(11) 2_646 ?
Ba1 O3 2.726(11) . ?
Ba1 O7 2.765(11) 1_655 ?
Ba1 O4 2.783(11) 1_556 ?
Ba1 O2 2.789(12) 2_746 ?
Ba1 O5 2.888(11) . ?
Ba1 O9 2.924(10) 2_746 ?
Ba1 O9 3.000(11) 2_646 ?
Ba1 Zn1 3.564(2) . ?
Ba1 Zn2 3.633(2) 2_747 ?
Ba1 Zn1 3.825(2) 1_655 ?
Ba1 Zn2 3.935(2) . ?
As1 O6 1.673(10) . ?
As1 O2 1.676(11) . ?
As1 O4 1.683(11) . ?
As1 O5 1.692(11) . ?
As2 O8 1.657(13) . ?
As2 O3 1.662(11) . ?
As2 O7 1.665(9) . ?
As2 O1 1.687(12) . ?
Zn1 O6 1.895(11) . ?
Zn1 O5 1.926(9) 1_455 ?
Zn1 O3 1.960(12) . ?
Zn1 O1 1.976(12) 2_646 ?
Zn2 O8 1.940(11) . ?
Zn2 O4 1.947(12) 2_756 ?
Zn2 O7 1.950(11) 1_655 ?
Zn2 O2 1.967(12) 1_556 ?
